data_2234795
loop_
_publ_author_name
'Goh, Teik Beng'
'Mordi, Mohd Nizam'
'Mansor, Sharif Mahsufi'
'Rosli, Mohd Mustaqim'
'Fun, Hoong-Kun'

_publ_section_title
;
 6-Methoxy-1-(4-methoxyphenyl)-1,2,3,4-tetrahydro-9<i>H</i>-\b-carbolin-2-ium
 acetate
;
_journal_coeditor_code RZ2738
_journal_issue 5
_journal_name_full 'Acta Crystallographica Section E'
_journal_page_first o1483
_journal_paper_doi 10.1107/S1600536812016753
_journal_volume 68
_journal_year 2012
_chemical_formula_iupac 'C19 H21 N2 O2 +, C2 H3 O2 -'
_chemical_formula_moiety 'C19 H21 N2 O2 +, C2 H3 O2 -'
_chemical_formula_sum 'C21 H24 N2 O4'
_chemical_formula_weight 368.42
_chemical_name_systematic
;
6-Methoxy-1-(4-methoxyphenyl)-1,2,3,4-tetrahydro-9<i>H</i>-\b-carbolin-2-ium
acetate
;
_space_group_IT_number 14
_symmetry_cell_setting monoclinic
_symmetry_space_group_name_Hall '-P 2ybc'
_symmetry_space_group_name_H-M 'P 1 21/c 1'
_atom_sites_solution_hydrogens geom
_atom_sites_solution_primary direct
_atom_sites_solution_secondary difmap
_audit_creation_method SHELXL-97
_cell_angle_alpha 90.00
_cell_angle_beta 123.281(3)
_cell_angle_gamma 90.00
_cell_formula_units_Z 4
_cell_length_a 9.1046(4)
_cell_length_b 19.8837(8)
_cell_length_c 12.0856(5)
_cell_measurement_reflns_used 5044
_cell_measurement_temperature 100.0(10)
_cell_measurement_theta_max 31.43
_cell_measurement_theta_min 2.52
_cell_volume 1829.06(15)
_computing_cell_refinement 'SAINT (Bruker, 2009)'
_computing_data_collection 'APEX2 (Bruker, 2009)'
_computing_data_reduction 'SAINT (Bruker, 2009)'
_computing_molecular_graphics 'SHELXTL (Sheldrick, 2008)'
_computing_publication_material
;
SHELXTL (Sheldrick, 2008) and PLATON (Spek, 2009)
;
_computing_structure_refinement 'SHELXTL (Sheldrick, 2008)'
_computing_structure_solution 'SHELXTL (Sheldrick, 2008)'
_diffrn_ambient_temperature 100.0(10)
_diffrn_measured_fraction_theta_full 0.998
_diffrn_measured_fraction_theta_max 0.998
_diffrn_measurement_device_type
;
Bruker SMART APEXII CCD area-detector
;
_diffrn_measurement_method '\f and \w scans'
_diffrn_radiation_monochromator graphite
_diffrn_radiation_source 'fine-focus sealed tube'
_diffrn_radiation_type MoK\a
_diffrn_radiation_wavelength 0.71073
_diffrn_reflns_av_R_equivalents 0.0450
_diffrn_reflns_av_sigmaI/netI 0.0603
_diffrn_reflns_limit_h_max 13
_diffrn_reflns_limit_h_min -10
_diffrn_reflns_limit_k_max 29
_diffrn_reflns_limit_k_min -25
_diffrn_reflns_limit_l_max 17
_diffrn_reflns_limit_l_min -17
_diffrn_reflns_number 21273
_diffrn_reflns_theta_full 31.74
_diffrn_reflns_theta_max 31.74
_diffrn_reflns_theta_min 2.05
_diffrn_standards_number 0
_exptl_absorpt_coefficient_mu 0.093
_exptl_absorpt_correction_T_max 0.9852
_exptl_absorpt_correction_T_min 0.9744
_exptl_absorpt_correction_type multi-scan
_exptl_absorpt_process_details '(<i>SADABS</i>; Bruker, 2009)'
_exptl_crystal_colour colourless
_exptl_crystal_density_diffrn 1.338
_exptl_crystal_density_method 'not measured'
_exptl_crystal_description block
_exptl_crystal_F_000 784
_exptl_crystal_size_max 0.28
_exptl_crystal_size_mid 0.24
_exptl_crystal_size_min 0.16
_refine_diff_density_max 0.415
_refine_diff_density_min -0.257
_refine_ls_extinction_method none
_refine_ls_goodness_of_fit_ref 1.027
_refine_ls_hydrogen_treatment constr
_refine_ls_matrix_type full
_refine_ls_number_parameters 247
_refine_ls_number_reflns 6211
_refine_ls_number_restraints 0
_refine_ls_restrained_S_all 1.027
_refine_ls_R_factor_all 0.0886
_refine_ls_R_factor_gt 0.0555
_refine_ls_shift/su_max 0.001
_refine_ls_shift/su_mean 0.000
_refine_ls_structure_factor_coef Fsqd
_refine_ls_weighting_details 'calc w=1/[\s^2^(Fo^2^)+(0.0554P)^2^+0.5954P] where P=(Fo^2^+2Fc^2^)/3'
_refine_ls_weighting_scheme calc
_refine_ls_wR_factor_gt 0.1187
_refine_ls_wR_factor_ref 0.1342
_reflns_number_gt 4350
_reflns_number_total 6211
_reflns_threshold_expression I>2\s(I)
_cod_data_source_file rz2738.cif
_cod_data_source_block I
_cod_original_sg_symbol_H-M 'P 21/c'
_cod_database_code 2234795
_cod_database_fobs_code 2234795

loop_
_symmetry_equiv_pos_as_xyz
'x, y, z'
'-x, y+1/2, -z+1/2'
'-x, -y, -z'
'x, -y-1/2, z-1/2'

loop_
_atom_site_type_symbol
_atom_site_label
_atom_site_fract_x
_atom_site_fract_y
_atom_site_fract_z
_atom_site_U_iso_or_equiv
_atom_site_adp_type
_atom_site_calc_flag
_atom_site_refinement_flags
_atom_site_occupancy
_atom_site_symmetry_multiplicity
O O1 0.19801(14) 0.80635(6) -0.51962(10) 0.0206(2) Uani d . 1 1
O O2 0.79721(14) 0.79841(5) 0.61132(10) 0.0178(2) Uani d . 1 1
N N1 0.53529(15) 0.91336(6) -0.01734(11) 0.0134(2) Uani d . 1 1
H H2 0.6445 0.9291 0.0400 0.016 Uiso d R 1 1
N N2 0.21849(15) 0.94170(6) 0.07834(11) 0.0140(2) Uani d . 1 1
H H1 0.1712 0.9749 0.0136 0.017 Uiso d R 1 1
H H3 0.2114 0.9561 0.1518 0.017 Uiso d R 1 1
C C1 0.47738(18) 0.88736(7) -0.14119(13) 0.0130(3) Uani d . 1 1
C C2 0.56016(19) 0.88480(7) -0.20957(14) 0.0148(3) Uani d . 1 1
H H2A 0.6767 0.9010 -0.1704 0.018 Uiso calc R 1 1
C C3 0.46785(19) 0.85799(7) -0.33659(14) 0.0153(3) Uani d . 1 1
H H3A 0.5218 0.8559 -0.3851 0.018 Uiso calc R 1 1
C C4 0.29553(19) 0.83388(7) -0.39423(14) 0.0147(3) Uani d . 1 1
C C5 0.21217(19) 0.83642(7) -0.32661(14) 0.0146(3) Uani d . 1 1
H H5A 0.0956 0.8201 -0.3663 0.017 Uiso calc R 1 1
C C6 0.30332(18) 0.86348(7) -0.19869(13) 0.0121(3) Uani d . 1 1
C C7 0.25808(18) 0.87570(7) -0.10371(13) 0.0134(3) Uani d . 1 1
C C8 0.08984(18) 0.86327(8) -0.11207(14) 0.0151(3) Uani d . 1 1
H H8A 0.0532 0.8159 -0.1371 0.018 Uiso calc R 1 1
H H8B -0.0039 0.8926 -0.1808 0.018 Uiso calc R 1 1
C C9 0.11639(19) 0.87798(7) 0.02130(14) 0.0151(3) Uani d . 1 1
H H9A 0.0007 0.8823 0.0103 0.018 Uiso calc R 1 1
H H9B 0.1804 0.8402 0.0828 0.018 Uiso calc R 1 1
C C10 0.40804(18) 0.93513(7) 0.12006(13) 0.0127(3) Uani d . 1 1
H H10A 0.4582 0.9815 0.1352 0.015 Uiso calc R 1 1
C C11 0.40092(18) 0.90627(7) 0.00269(13) 0.0126(3) Uani d . 1 1
C C12 0.2764(2) 0.80697(9) -0.59457(15) 0.0215(3) Uani d . 1 1
H H12A 0.1941 0.7879 -0.6825 0.032 Uiso calc R 1 1
H H12B 0.3843 0.7801 -0.5489 0.032 Uiso calc R 1 1
H H12C 0.3046 0.8534 -0.6038 0.032 Uiso calc R 1 1
C C13 0.51581(18) 0.89668(7) 0.24838(13) 0.0129(3) Uani d . 1 1
C C14 0.58947(19) 0.93146(8) 0.36854(14) 0.0148(3) Uani d . 1 1
H H14A 0.5734 0.9787 0.3680 0.018 Uiso calc R 1 1
C C15 0.68530(19) 0.89756(8) 0.48799(14) 0.0153(3) Uani d . 1 1
H H15A 0.7354 0.9215 0.5690 0.018 Uiso calc R 1 1
C C16 0.70801(18) 0.82823(7) 0.48899(13) 0.0145(3) Uani d . 1 1
C C17 0.63921(19) 0.79301(8) 0.37083(14) 0.0157(3) Uani d . 1 1
H H17A 0.6572 0.7459 0.3716 0.019 Uiso calc R 1 1
C C18 0.54363(18) 0.82783(7) 0.25149(14) 0.0146(3) Uani d . 1 1
H H18A 0.4965 0.8040 0.1707 0.018 Uiso calc R 1 1
C C19 0.8048(2) 0.72675(8) 0.61618(16) 0.0229(3) Uani d . 1 1
H H19A 0.8605 0.7118 0.7080 0.034 Uiso calc R 1 1
H H19B 0.8737 0.7108 0.5814 0.034 Uiso calc R 1 1
H H19C 0.6855 0.7084 0.5625 0.034 Uiso calc R 1 1
O O3 0.88167(13) 0.95821(5) 0.11028(10) 0.0169(2) Uani d . 1 1
O O4 1.16310(14) 0.97876(6) 0.26577(10) 0.0201(2) Uani d . 1 1
C C20 1.00753(19) 0.96657(7) 0.23013(14) 0.0147(3) Uani d . 1 1
C C21 0.9666(2) 0.96257(9) 0.33549(16) 0.0247(4) Uani d . 1 1
H H21A 1.0766 0.9612 0.4231 0.037 Uiso calc R 1 1
H H21B 0.8984 0.9218 0.3223 0.037 Uiso calc R 1 1
H H21C 0.8984 1.0022 0.3294 0.037 Uiso calc R 1 1

loop_
_atom_site_aniso_label
_atom_site_aniso_U_11
_atom_site_aniso_U_22
_atom_site_aniso_U_33
_atom_site_aniso_U_12
_atom_site_aniso_U_13
_atom_site_aniso_U_23
O1 0.0193(5) 0.0309(6) 0.0152(5) -0.0070(5) 0.0118(5) -0.0087(4)
O2 0.0180(5) 0.0186(6) 0.0123(5) 0.0002(4) 0.0055(4) 0.0019(4)
N1 0.0116(5) 0.0171(6) 0.0119(5) -0.0026(5) 0.0068(5) -0.0014(4)
N2 0.0131(5) 0.0170(6) 0.0120(5) 0.0009(5) 0.0071(5) -0.0009(4)
C1 0.0138(6) 0.0131(7) 0.0121(6) 0.0008(5) 0.0072(5) -0.0006(5)
C2 0.0129(6) 0.0167(7) 0.0166(7) -0.0008(5) 0.0091(6) 0.0000(5)
C3 0.0168(7) 0.0168(7) 0.0172(7) -0.0009(6) 0.0124(6) -0.0006(5)
C4 0.0160(6) 0.0158(7) 0.0135(6) -0.0011(6) 0.0090(6) -0.0017(5)
C5 0.0135(6) 0.0167(7) 0.0148(6) -0.0014(5) 0.0085(6) -0.0015(5)
C6 0.0122(6) 0.0129(7) 0.0124(6) 0.0008(5) 0.0075(5) 0.0010(5)
C7 0.0134(6) 0.0157(7) 0.0134(6) 0.0000(5) 0.0088(5) -0.0002(5)
C8 0.0132(6) 0.0189(7) 0.0149(6) -0.0029(5) 0.0088(5) -0.0029(5)
C9 0.0130(6) 0.0186(7) 0.0159(6) -0.0019(5) 0.0092(6) -0.0020(5)
C10 0.0118(6) 0.0144(7) 0.0128(6) -0.0005(5) 0.0073(5) -0.0009(5)
C11 0.0130(6) 0.0137(7) 0.0126(6) -0.0002(5) 0.0081(5) 0.0004(5)
C12 0.0241(8) 0.0294(9) 0.0168(7) -0.0058(7) 0.0149(7) -0.0066(6)
C13 0.0112(6) 0.0163(7) 0.0127(6) -0.0008(5) 0.0077(5) 0.0005(5)
C14 0.0151(6) 0.0146(7) 0.0159(6) -0.0012(5) 0.0093(6) -0.0016(5)
C15 0.0149(6) 0.0185(7) 0.0121(6) -0.0037(5) 0.0072(5) -0.0042(5)
C16 0.0107(6) 0.0202(7) 0.0125(6) -0.0007(5) 0.0063(5) 0.0009(5)
C17 0.0173(7) 0.0146(7) 0.0154(6) 0.0006(5) 0.0091(6) -0.0004(5)
C18 0.0160(6) 0.0155(7) 0.0124(6) -0.0019(5) 0.0078(6) -0.0033(5)
C19 0.0244(8) 0.0191(8) 0.0199(7) 0.0013(6) 0.0088(7) 0.0042(6)
O3 0.0134(5) 0.0211(6) 0.0150(5) -0.0002(4) 0.0071(4) -0.0001(4)
O4 0.0139(5) 0.0313(6) 0.0166(5) -0.0045(4) 0.0092(4) -0.0069(4)
C20 0.0152(6) 0.0157(7) 0.0152(6) 0.0003(5) 0.0097(6) -0.0008(5)
C21 0.0240(8) 0.0365(10) 0.0200(8) -0.0023(7) 0.0163(7) -0.0010(7)

loop_
_atom_type_symbol
_atom_type_description
_atom_type_scat_dispersion_real
_atom_type_scat_dispersion_imag
_atom_type_scat_source
C C 0.0033 0.0016 'International Tables Vol C Tables 4.2.6.8 and 6.1.1.4'
H H 0.0000 0.0000 'International Tables Vol C Tables 4.2.6.8 and 6.1.1.4'
N N 0.0061 0.0033 'International Tables Vol C Tables 4.2.6.8 and 6.1.1.4'
O O 0.0106 0.0060 'International Tables Vol C Tables 4.2.6.8 and 6.1.1.4'

loop_
_geom_angle_atom_site_label_1
_geom_angle_atom_site_label_2
_geom_angle_atom_site_label_3
_geom_angle
C4 O1 C12 116.63(11)
C16 O2 C19 117.59(11)
C11 N1 C1 107.65(11)
C11 N1 H2 127.8
C1 N1 H2 124.4
C9 N2 C10 112.73(11)
C9 N2 H1 109.2
C10 N2 H1 105.0
C9 N2 H3 109.6
C10 N2 H3 110.9
H1 N2 H3 109.2
N1 C1 C2 130.25(13)
N1 C1 C6 108.34(11)
C2 C1 C6 121.36(12)
C3 C2 C1 118.27(13)
C3 C2 H2A 120.9
C1 C2 H2A 120.9
C2 C3 C4 120.81(12)
C2 C3 H3A 119.6
C4 C3 H3A 119.6
O1 C4 C5 115.49(12)
O1 C4 C3 123.33(12)
C5 C4 C3 121.18(13)
C4 C5 C6 118.67(13)
C4 C5 H5A 120.7
C6 C5 H5A 120.7
C5 C6 C1 119.71(12)
C5 C6 C7 133.71(13)
C1 C6 C7 106.56(12)
C11 C7 C6 106.50(12)
C11 C7 C8 123.00(12)
C6 C7 C8 130.41(13)
C7 C8 C9 109.54(11)
C7 C8 H8A 109.8
C9 C8 H8A 109.8
C7 C8 H8B 109.8
C9 C8 H8B 109.8
H8A C8 H8B 108.2
N2 C9 C8 110.37(11)
N2 C9 H9A 109.6
C8 C9 H9A 109.6
N2 C9 H9B 109.6
C8 C9 H9B 109.6
H9A C9 H9B 108.1
C11 C10 C13 116.38(12)
C11 C10 N2 105.57(11)
C13 C10 N2 111.40(11)
C11 C10 H10A 107.7
C13 C10 H10A 107.7
N2 C10 H10A 107.7
C7 C11 N1 110.93(12)
C7 C11 C10 125.72(12)
N1 C11 C10 123.06(12)
O1 C12 H12A 109.5
O1 C12 H12B 109.5
H12A C12 H12B 109.5
O1 C12 H12C 109.5
H12A C12 H12C 109.5
H12B C12 H12C 109.5
C18 C13 C14 118.77(13)
C18 C13 C10 122.18(12)
C14 C13 C10 119.04(13)
C15 C14 C13 120.61(14)
C15 C14 H14A 119.7
C13 C14 H14A 119.7
C14 C15 C16 119.76(13)
C14 C15 H15A 120.1
C16 C15 H15A 120.1
O2 C16 C17 123.73(13)
O2 C16 C15 115.76(12)
C17 C16 C15 120.50(13)
C18 C17 C16 119.06(14)
C18 C17 H17A 120.5
C16 C17 H17A 120.5
C13 C18 C17 121.27(13)
C13 C18 H18A 119.4
C17 C18 H18A 119.4
O2 C19 H19A 109.5
O2 C19 H19B 109.5
H19A C19 H19B 109.5
O2 C19 H19C 109.5
H19A C19 H19C 109.5
H19B C19 H19C 109.5
O4 C20 O3 123.85(13)
O4 C20 C21 118.25(13)
O3 C20 C21 117.90(13)
C20 C21 H21A 109.5
C20 C21 H21B 109.5
H21A C21 H21B 109.5
C20 C21 H21C 109.5
H21A C21 H21C 109.5
H21B C21 H21C 109.5

loop_
_geom_bond_atom_site_label_1
_geom_bond_atom_site_label_2
_geom_bond_distance
O1 C4 1.3811(17)
O1 C12 1.4283(17)
O2 C16 1.3708(17)
O2 C19 1.4263(19)
N1 C11 1.3784(17)
N1 C1 1.3855(17)
N1 H2 0.9001
N2 C9 1.4972(19)
N2 C10 1.5148(17)
N2 H1 0.9296
N2 H3 0.9674
C1 C2 1.3918(18)
C1 C6 1.4182(19)
C2 C3 1.390(2)
C2 H2A 0.9500
C3 C4 1.406(2)
C3 H3A 0.9500
C4 C5 1.3882(18)
C5 C6 1.4001(19)
C5 H5A 0.9500
C6 C7 1.4371(18)
C7 C11 1.3707(19)
C7 C8 1.4993(19)
C8 C9 1.5213(19)
C8 H8A 0.9900
C8 H8B 0.9900
C9 H9A 0.9900
C9 H9B 0.9900
C10 C11 1.4982(18)
C10 C13 1.5108(19)
C10 H10A 1.0000
C12 H12A 0.9800
C12 H12B 0.9800
C12 H12C 0.9800
C13 C18 1.389(2)
C13 C14 1.4028(19)
C14 C15 1.385(2)
C14 H14A 0.9500
C15 C16 1.393(2)
C15 H15A 0.9500
C16 C17 1.3929(19)
C17 C18 1.393(2)
C17 H17A 0.9500
C18 H18A 0.9500
C19 H19A 0.9800
C19 H19B 0.9800
C19 H19C 0.9800
O3 C20 1.2717(17)
O4 C20 1.2573(17)
C20 C21 1.512(2)
C21 H21A 0.9800
C21 H21B 0.9800
C21 H21C 0.9800

loop_
_geom_hbond_atom_site_label_D
_geom_hbond_atom_site_label_H
_geom_hbond_atom_site_label_A
_geom_hbond_site_symmetry_A
_geom_hbond_distance_DH
_geom_hbond_distance_HA
_geom_hbond_distance_DA
_geom_hbond_angle_DHA
_geom_hbond_publ_flag
N2 H1 O3 3_675 0.9300 1.8600 2.7762(15) 169.00 yes
N1 H2 O3 . 0.9000 1.9300 2.7895(19) 160.00 yes
N2 H3 O4 1_455 0.9700 1.7200 2.6800(18) 171.00 yes
C9 H9A O3 1_455 0.9900 2.5200 3.285(2) 134.00 yes
C10 H10A N1 3_675 1.0000 2.5500 3.4038(19) 143.00 yes
C15 H15A O4 3_776 0.9500 2.6000 3.5073(19) 160.00 yes

loop_
_geom_torsion_atom_site_label_1
_geom_torsion_atom_site_label_2
_geom_torsion_atom_site_label_3
_geom_torsion_atom_site_label_4
_geom_torsion
C11 N1 C1 C2 177.32(15)
C11 N1 C1 C6 -0.18(15)
N1 C1 C2 C3 -177.32(14)
C6 C1 C2 C3 -0.1(2)
C1 C2 C3 C4 -0.2(2)
C12 O1 C4 C5 176.19(13)
C12 O1 C4 C3 -3.9(2)
C2 C3 C4 O1 -179.57(14)
C2 C3 C4 C5 0.4(2)
O1 C4 C5 C6 179.77(13)
C3 C4 C5 C6 -0.2(2)
C4 C5 C6 C1 -0.1(2)
C4 C5 C6 C7 177.79(15)
N1 C1 C6 C5 178.05(13)
C2 C1 C6 C5 0.3(2)
N1 C1 C6 C7 -0.39(15)
C2 C1 C6 C7 -178.16(13)
C5 C6 C7 C11 -177.31(16)
C1 C6 C7 C11 0.82(16)
C5 C6 C7 C8 -0.6(3)
C1 C6 C7 C8 177.54(14)
C11 C7 C8 C9 -9.9(2)
C6 C7 C8 C9 173.87(14)
C10 N2 C9 C8 -69.07(14)
C7 C8 C9 N2 43.56(16)
C9 N2 C10 C11 51.16(14)
C9 N2 C10 C13 -76.04(14)
C6 C7 C11 N1 -0.96(16)
C8 C7 C11 N1 -177.99(13)
C6 C7 C11 C10 173.05(13)
C8 C7 C11 C10 -4.0(2)
C1 N1 C11 C7 0.73(16)
C1 N1 C11 C10 -173.47(13)
C13 C10 C11 C7 108.15(16)
N2 C10 C11 C7 -15.97(19)
C13 C10 C11 N1 -78.52(17)
N2 C10 C11 N1 157.36(13)
C11 C10 C13 C18 -26.91(19)
N2 C10 C13 C18 94.16(15)
C11 C10 C13 C14 153.50(12)
N2 C10 C13 C14 -85.42(15)
C18 C13 C14 C15 -1.2(2)
C10 C13 C14 C15 178.38(12)
C13 C14 C15 C16 -0.4(2)
C19 O2 C16 C17 -6.2(2)
C19 O2 C16 C15 172.50(13)
C14 C15 C16 O2 -176.91(12)
C14 C15 C16 C17 1.8(2)
O2 C16 C17 C18 177.02(13)
C15 C16 C17 C18 -1.6(2)
C14 C13 C18 C17 1.4(2)
C10 C13 C18 C17 -178.14(13)
C16 C17 C18 C13 -0.1(2)

loop_
_cod_related_entry_id
_cod_related_entry_database
_cod_related_entry_code
1 ChemSpider 21332698
